data_4064785
loop_
_publ_author_name
'Tanur, Cheryl A.'
'Stephan, Douglas W.'

_publ_section_title
;
 The Thioether--Methyleneborane (PhSCH2B(C6F5)2)2: Synthesis and
 Reactivity with Donors and Alkynes
;
_journal_issue 13
_journal_name_full Organometallics
_journal_page_first 3652
_journal_paper_doi 10.1021/om200336t
_journal_volume 30
_journal_year 2011
_chemical_formula_sum 'C33 H18 B F10 S'
_chemical_formula_weight 647.34
_chemical_name_systematic
; 
 ? 
;
_space_group_IT_number 15
_symmetry_cell_setting monoclinic
_symmetry_space_group_name_Hall '-C 2yc'
_symmetry_space_group_name_H-M 'C 1 2/c 1'
_atom_sites_solution_hydrogens geom
_atom_sites_solution_primary direct
_atom_sites_solution_secondary difmap
_audit_creation_method SHELXL-97
_cell_angle_alpha 90.00
_cell_angle_beta 122.759(2)
_cell_angle_gamma 90.00
_cell_formula_units_Z 8
_cell_length_a 31.0478(12)
_cell_length_b 11.4951(4)
_cell_length_c 18.9964(7)
_cell_measurement_reflns_used 9597
_cell_measurement_temperature 150(2)
_cell_measurement_theta_max 27.37
_cell_measurement_theta_min 2.54
_cell_volume 5701.5(4)
_computing_cell_refinement 'Bruker SAINT'
_computing_data_collection 'Bruker APEX2'
_computing_data_reduction 'Bruker SAINT'
_computing_molecular_graphics 'Bruker SHELXTL'
_computing_publication_material 'Bruker SHELXTL'
_computing_structure_refinement 'SHELXL-97 (Sheldrick, 1997)'
_computing_structure_solution 'SHELXS-97 (Sheldrick, 1990)'
_diffrn_ambient_temperature 150(2)
_diffrn_measured_fraction_theta_full 0.990
_diffrn_measured_fraction_theta_max 0.990
_diffrn_measurement_device_type 'Bruker APEX-II CCD'
_diffrn_measurement_method '\f and \w scans'
_diffrn_radiation_monochromator graphite
_diffrn_radiation_source 'fine-focus sealed tube'
_diffrn_radiation_type MoK\a
_diffrn_radiation_wavelength 0.71073
_diffrn_reflns_av_R_equivalents 0.0430
_diffrn_reflns_av_sigmaI/netI 0.0306
_diffrn_reflns_limit_h_max 44
_diffrn_reflns_limit_h_min -42
_diffrn_reflns_limit_k_max 16
_diffrn_reflns_limit_k_min -16
_diffrn_reflns_limit_l_max 27
_diffrn_reflns_limit_l_min -26
_diffrn_reflns_number 69336
_diffrn_reflns_theta_full 30.50
_diffrn_reflns_theta_max 30.50
_diffrn_reflns_theta_min 1.56
_diffrn_standards_number 0
_exptl_absorpt_coefficient_mu 0.203
_exptl_absorpt_correction_T_max 0.9606
_exptl_absorpt_correction_T_min 0.9417
_exptl_absorpt_correction_type multi-scan
_exptl_absorpt_process_details SADABS
_exptl_crystal_colour colourless
_exptl_crystal_density_diffrn 1.508
_exptl_crystal_density_method 'not measured'
_exptl_crystal_description block
_exptl_crystal_F_000 2616
_exptl_crystal_size_max 0.30
_exptl_crystal_size_mid 0.30
_exptl_crystal_size_min 0.20
_refine_diff_density_max 0.410
_refine_diff_density_min -0.958
_refine_diff_density_rms 0.053
_refine_ls_extinction_method none
_refine_ls_goodness_of_fit_ref 1.030
_refine_ls_hydrogen_treatment constr
_refine_ls_matrix_type full
_refine_ls_number_parameters 406
_refine_ls_number_reflns 8625
_refine_ls_number_restraints 0
_refine_ls_restrained_S_all 1.030
_refine_ls_R_factor_all 0.0668
_refine_ls_R_factor_gt 0.0436
_refine_ls_shift/su_max 0.001
_refine_ls_shift/su_mean 0.000
_refine_ls_structure_factor_coef Fsqd
_refine_ls_weighting_details 'calc w=1/[\s^2^(Fo^2^)+(0.0573P)^2^+3.9740P] where P=(Fo^2^+2Fc^2^)/3'
_refine_ls_weighting_scheme calc
_refine_ls_wR_factor_gt 0.1078
_refine_ls_wR_factor_ref 0.1200
_reflns_number_gt 6376
_reflns_number_total 8625
_reflns_threshold_expression >2sigma(I)
_cod_data_source_file om200336t_si_003.cif
_cod_data_source_block cat025_0m
_cod_depositor_comments
;
The following automatic conversions were performed:

'_symmetry_cell_setting' value 'Monoclinic' changed to 'monoclinic'
according to /home/saulius/struct/CIF-dictionaries/cif_core.dic
dictionary named 'cif_core.dic' version 2.4.1 from 2010-06-29.

Automatic conversion script
Id: cif_fix_values 1715 2011-07-08 13:25:40Z adriana 
;
_cod_original_sg_symbol_H-M C2/c
_cod_database_code 4064785

loop_
_symmetry_equiv_pos_as_xyz
'x, y, z'
'-x, y, -z+1/2'
'x+1/2, y+1/2, z'
'-x+1/2, y+1/2, -z+1/2'
'-x, -y, -z'
'x, -y, z-1/2'
'-x+1/2, -y+1/2, -z'
'x+1/2, -y+1/2, z-1/2'

loop_
_atom_site_label
_atom_site_type_symbol
_atom_site_fract_x
_atom_site_fract_y
_atom_site_fract_z
_atom_site_U_iso_or_equiv
_atom_site_adp_type
_atom_site_occupancy
_atom_site_symmetry_multiplicity
_atom_site_calc_flag
_atom_site_refinement_flags
S1 S 0.177633(13) 0.83554(3) 0.39153(2) 0.02458(9) Uani 1 1 d .
F31 F 0.23868(6) 0.55491(15) 0.10849(10) 0.0771(4) Uani 1 1 d .
F23 F 0.06207(3) 0.57651(8) 0.32304(6) 0.0315(2) Uani 1 1 d .
F24 F 0.03508(4) 0.37940(9) 0.36167(7) 0.0447(3) Uani 1 1 d .
F26 F 0.18924(4) 0.20403(8) 0.42319(7) 0.0439(3) Uani 1 1 d .
F27 F 0.21363(3) 0.39577(8) 0.37370(6) 0.0350(2) Uani 1 1 d .
F25 F 0.09881(5) 0.18999(9) 0.41459(8) 0.0501(3) Uani 1 1 d .
F32 F 0.16114(5) 0.41651(12) 0.08682(8) 0.0620(3) Uani 1 1 d .
F29 F 0.24214(4) 0.74741(9) 0.32912(8) 0.0525(3) Uani 1 1 d .
F30 F 0.27949(6) 0.71840(14) 0.23312(11) 0.0789(5) Uani 1 1 d .
F33 F 0.12540(4) 0.43829(9) 0.18580(6) 0.0407(2) Uani 1 1 d .
C31 C 0.22094(8) 0.5662(2) 0.15914(14) 0.0507(5) Uani 1 1 d .
C32 C 0.18197(7) 0.49635(17) 0.14850(12) 0.0426(4) Uani 1 1 d .
C33 C 0.16417(6) 0.50997(14) 0.20084(10) 0.0320(3) Uani 1 1 d .
C28 C 0.18292(6) 0.59130(12) 0.26484(10) 0.0270(3) Uani 1 1 d .
C1 C 0.19100(6) 0.68171(12) 0.40926(10) 0.0289(3) Uani 1 1 d .
H1B H 0.2278 0.6669 0.4328 0.035 Uiso 1 1 calc R
H1A H 0.1825 0.6525 0.4493 0.035 Uiso 1 1 calc R
C4 C 0.15462(6) 0.87962(12) 0.45525(9) 0.0277(3) Uani 1 1 d .
C5 C 0.18166(7) 0.96792(13) 0.51234(10) 0.0350(4) Uani 1 1 d .
H5 H 0.2105 1.0027 0.5158 0.042 Uiso 1 1 calc R
C6 C 0.16569(9) 1.00438(16) 0.56435(12) 0.0483(5) Uani 1 1 d .
H6 H 0.1841 1.0638 0.6044 0.058 Uiso 1 1 calc R
C7 C 0.12358(10) 0.95514(17) 0.55820(13) 0.0539(5) Uani 1 1 d .
H7 H 0.1130 0.9808 0.5941 0.065 Uiso 1 1 calc R
C9 C 0.11166(8) 0.82915(16) 0.44797(12) 0.0425(4) Uani 1 1 d .
H9 H 0.0933 0.7693 0.4082 0.051 Uiso 1 1 calc R
C8 C 0.09630(10) 0.86810(18) 0.50004(15) 0.0561(6) Uani 1 1 d .
H8 H 0.0670 0.8351 0.4959 0.067 Uiso 1 1 calc R
C2 C 0.11193(5) 0.71223(11) 0.25917(8) 0.0206(3) Uani 1 1 d .
H2 H 0.0890 0.6921 0.2793 0.025 Uiso 1 1 calc R
C3 C 0.12083(5) 0.82154(11) 0.28934(8) 0.0216(3) Uani 1 1 d .
C10 C 0.09417(6) 0.93308(12) 0.25171(9) 0.0249(3) Uani 1 1 d .
C11 C 0.12182(7) 1.03221(13) 0.25788(10) 0.0315(3) Uani 1 1 d .
H11 H 0.1581 1.0285 0.2861 0.038 Uiso 1 1 calc R
C12 C 0.09646(8) 1.13677(14) 0.22272(11) 0.0415(4) Uani 1 1 d .
H12 H 0.1153 1.2038 0.2259 0.050 Uiso 1 1 calc R
C13 C 0.04397(8) 1.14273(16) 0.18330(11) 0.0476(5) Uani 1 1 d .
H13 H 0.0268 1.2146 0.1609 0.057 Uiso 1 1 calc R
C14 C 0.01628(8) 1.04455(18) 0.17630(13) 0.0538(5) Uani 1 1 d .
H14 H -0.0199 1.0489 0.1482 0.065 Uiso 1 1 calc R
C15 C 0.04107(7) 0.93966(16) 0.21015(12) 0.0406(4) Uani 1 1 d .
H15 H 0.0218 0.8723 0.2050 0.049 Uiso 1 1 calc R
C16 C 0.07148(5) 0.69398(12) 0.16880(9) 0.0222(3) Uani 1 1 d .
C17 C 0.02834(6) 0.62484(13) 0.14137(10) 0.0293(3) Uani 1 1 d .
H17 H 0.0238 0.5856 0.1810 0.035 Uiso 1 1 calc R
C18 C -0.00813(6) 0.61304(15) 0.05630(10) 0.0352(4) Uani 1 1 d .
H18 H -0.0377 0.5668 0.0383 0.042 Uiso 1 1 calc R
C19 C -0.00191(7) 0.66771(16) -0.00227(10) 0.0385(4) Uani 1 1 d .
H19 H -0.0270 0.6591 -0.0603 0.046 Uiso 1 1 calc R
C20 C 0.04103(7) 0.73506(17) 0.02409(10) 0.0408(4) Uani 1 1 d .
H20 H 0.0457 0.7724 -0.0159 0.049 Uiso 1 1 calc R
C21 C 0.07751(6) 0.74838(15) 0.10907(10) 0.0329(3) Uani 1 1 d .
H21 H 0.1069 0.7951 0.1266 0.039 Uiso 1 1 calc R
C22 C 0.13744(5) 0.49419(11) 0.34019(9) 0.0224(3) Uani 1 1 d .
C23 C 0.09378(6) 0.48415(12) 0.34243(9) 0.0252(3) Uani 1 1 d .
C24 C 0.07953(6) 0.38362(13) 0.36537(10) 0.0301(3) Uani 1 1 d .
C25 C 0.11179(7) 0.28864(13) 0.39225(11) 0.0336(3) Uani 1 1 d .
C26 C 0.15696(6) 0.29533(12) 0.39565(10) 0.0309(3) Uani 1 1 d .
C27 C 0.16859(6) 0.39591(12) 0.36930(9) 0.0257(3) Uani 1 1 d .
C30 C 0.24126(8) 0.64896(18) 0.22141(15) 0.0493(5) Uani 1 1 d .
C29 C 0.22164(7) 0.66036(15) 0.27147(12) 0.0372(4) Uani 1 1 d .
B1 B 0.15522(6) 0.61498(13) 0.31727(10) 0.0226(3) Uani 1 1 d .

loop_
_atom_site_aniso_label
_atom_site_aniso_U_11
_atom_site_aniso_U_22
_atom_site_aniso_U_33
_atom_site_aniso_U_23
_atom_site_aniso_U_13
_atom_site_aniso_U_12
S1 0.02142(17) 0.01985(15) 0.02487(17) -0.00003(12) 0.00756(14) -0.00066(12)
F31 0.0812(10) 0.1057(11) 0.0882(10) 0.0074(9) 0.0744(9) 0.0099(9)
F23 0.0320(5) 0.0292(4) 0.0421(5) 0.0085(4) 0.0257(4) 0.0079(4)
F24 0.0437(6) 0.0413(5) 0.0687(7) 0.0113(5) 0.0431(6) 0.0000(4)
F26 0.0444(6) 0.0243(4) 0.0621(7) 0.0134(4) 0.0283(5) 0.0101(4)
F27 0.0242(4) 0.0268(4) 0.0531(6) 0.0039(4) 0.0203(4) 0.0027(3)
F25 0.0608(7) 0.0292(5) 0.0761(8) 0.0159(5) 0.0474(7) -0.0005(5)
F32 0.0683(8) 0.0778(9) 0.0546(7) -0.0172(6) 0.0428(7) 0.0029(7)
F29 0.0478(6) 0.0400(6) 0.0809(8) -0.0123(5) 0.0422(6) -0.0188(5)
F30 0.0722(9) 0.0808(10) 0.1239(13) 0.0018(9) 0.0793(10) -0.0199(8)
F33 0.0402(6) 0.0437(5) 0.0440(6) -0.0152(4) 0.0266(5) -0.0125(4)
C31 0.0504(12) 0.0628(12) 0.0622(13) 0.0118(10) 0.0456(11) 0.0125(10)
C32 0.0443(10) 0.0496(10) 0.0424(10) 0.0007(8) 0.0289(9) 0.0102(8)
C33 0.0285(8) 0.0345(8) 0.0376(8) 0.0023(6) 0.0209(7) 0.0028(6)
C28 0.0231(7) 0.0246(6) 0.0362(8) 0.0051(6) 0.0179(6) 0.0042(5)
C1 0.0261(7) 0.0194(6) 0.0295(7) 0.0021(5) 0.0073(6) 0.0032(5)
C4 0.0316(8) 0.0218(6) 0.0230(7) 0.0020(5) 0.0105(6) 0.0023(6)
C5 0.0366(9) 0.0242(7) 0.0307(8) -0.0017(6) 0.0094(7) 0.0026(6)
C6 0.0650(13) 0.0340(9) 0.0345(9) -0.0064(7) 0.0194(9) 0.0050(9)
C7 0.0917(17) 0.0408(10) 0.0474(11) 0.0009(8) 0.0494(12) 0.0073(10)
C9 0.0534(11) 0.0365(9) 0.0475(10) -0.0108(8) 0.0337(9) -0.0131(8)
C8 0.0807(16) 0.0470(10) 0.0700(14) -0.0088(10) 0.0601(13) -0.0135(11)
C2 0.0180(6) 0.0233(6) 0.0237(6) 0.0014(5) 0.0133(5) -0.0014(5)
C3 0.0187(6) 0.0223(6) 0.0210(6) 0.0021(5) 0.0088(5) 0.0012(5)
C10 0.0298(7) 0.0225(6) 0.0207(6) 0.0025(5) 0.0126(6) 0.0053(5)
C11 0.0386(9) 0.0241(7) 0.0298(7) 0.0016(6) 0.0172(7) 0.0010(6)
C12 0.0665(13) 0.0228(7) 0.0335(9) 0.0043(6) 0.0261(9) 0.0041(7)
C13 0.0653(13) 0.0329(8) 0.0356(9) 0.0123(7) 0.0214(9) 0.0232(9)
C14 0.0402(11) 0.0499(11) 0.0552(12) 0.0141(9) 0.0153(9) 0.0227(9)
C15 0.0314(9) 0.0358(8) 0.0455(10) 0.0087(7) 0.0149(8) 0.0085(7)
C16 0.0219(7) 0.0221(6) 0.0231(6) 0.0000(5) 0.0124(5) 0.0003(5)
C17 0.0260(7) 0.0324(7) 0.0271(7) 0.0018(6) 0.0128(6) -0.0050(6)
C18 0.0278(8) 0.0363(8) 0.0305(8) -0.0027(6) 0.0086(7) -0.0081(6)
C19 0.0385(9) 0.0439(9) 0.0228(7) -0.0042(7) 0.0100(7) -0.0044(7)
C20 0.0476(10) 0.0519(10) 0.0249(8) -0.0001(7) 0.0209(8) -0.0096(8)
C21 0.0335(8) 0.0399(8) 0.0284(8) -0.0021(6) 0.0188(7) -0.0102(7)
C22 0.0223(7) 0.0202(6) 0.0238(6) -0.0004(5) 0.0118(6) -0.0008(5)
C23 0.0270(7) 0.0233(6) 0.0263(7) 0.0020(5) 0.0151(6) 0.0023(5)
C24 0.0315(8) 0.0300(7) 0.0363(8) 0.0024(6) 0.0233(7) -0.0022(6)
C25 0.0416(9) 0.0240(7) 0.0399(9) 0.0051(6) 0.0252(8) -0.0038(6)
C26 0.0345(8) 0.0204(6) 0.0350(8) 0.0034(6) 0.0170(7) 0.0029(6)
C27 0.0237(7) 0.0223(6) 0.0300(7) -0.0003(5) 0.0137(6) -0.0010(5)
C30 0.0408(10) 0.0513(11) 0.0742(14) 0.0122(10) 0.0430(11) 0.0008(9)
C29 0.0320(8) 0.0326(8) 0.0534(10) 0.0039(7) 0.0273(8) -0.0002(7)
B1 0.0195(7) 0.0204(6) 0.0267(8) 0.0006(6) 0.0118(6) -0.0007(5)

loop_
_atom_type_symbol
_atom_type_description
_atom_type_scat_dispersion_real
_atom_type_scat_dispersion_imag
_atom_type_scat_source
C C 0.0033 0.0016 'International Tables Vol C Tables 4.2.6.8 and 6.1.1.4'
H H 0.0000 0.0000 'International Tables Vol C Tables 4.2.6.8 and 6.1.1.4'
B B 0.0013 0.0007 'International Tables Vol C Tables 4.2.6.8 and 6.1.1.4'
F F 0.0171 0.0103 'International Tables Vol C Tables 4.2.6.8 and 6.1.1.4'
S S 0.1246 0.1234 'International Tables Vol C Tables 4.2.6.8 and 6.1.1.4'

loop_
_geom_angle_atom_site_label_1
_geom_angle_atom_site_label_2
_geom_angle_atom_site_label_3
_geom_angle
C4 S1 C3 103.92(7)
C4 S1 C1 106.76(7)
C3 S1 C1 96.11(7)
F31 C31 C32 120.4(2)
F31 C31 C30 120.33(19)
C32 C31 C30 119.24(17)
F32 C32 C31 119.79(16)
F32 C32 C33 120.80(17)
C31 C32 C33 119.41(18)
F33 C33 C32 115.74(15)
F33 C33 C28 119.87(13)
C32 C33 C28 124.39(16)
C33 C28 C29 113.38(14)
C33 C28 B1 122.04(13)
C29 C28 B1 123.95(14)
B1 C1 S1 107.44(9)
B1 C1 H1B 110.2
S1 C1 H1B 110.2
B1 C1 H1A 110.2
S1 C1 H1A 110.2
H1B C1 H1A 108.5
C5 C4 C9 121.66(16)
C5 C4 S1 116.35(13)
C9 C4 S1 121.99(12)
C4 C5 C6 118.61(18)
C4 C5 H5 120.7
C6 C5 H5 120.7
C7 C6 C5 120.41(17)
C7 C6 H6 119.8
C5 C6 H6 119.8
C6 C7 C8 120.58(18)
C6 C7 H7 119.7
C8 C7 H7 119.7
C8 C9 C4 118.46(17)
C8 C9 H9 120.8
C4 C9 H9 120.8
C9 C8 C7 120.3(2)
C9 C8 H8 119.9
C7 C8 H8 119.9
C3 C2 C16 118.12(12)
C3 C2 B1 116.53(12)
C16 C2 B1 123.54(11)
C3 C2 H2 94.5
C16 C2 H2 94.5
B1 C2 H2 94.5
C2 C3 C10 132.01(13)
C2 C3 S1 113.62(10)
C10 C3 S1 114.25(10)
C15 C10 C11 119.34(14)
C15 C10 C3 120.06(14)
C11 C10 C3 120.60(13)
C10 C11 C12 120.19(16)
C10 C11 H11 119.9
C12 C11 H11 119.9
C13 C12 C11 119.89(17)
C13 C12 H12 120.1
C11 C12 H12 120.1
C12 C13 C14 120.20(16)
C12 C13 H13 119.9
C14 C13 H13 119.9
C13 C14 C15 120.35(18)
C13 C14 H14 119.8
C15 C14 H14 119.8
C14 C15 C10 119.99(18)
C14 C15 H15 120.0
C10 C15 H15 120.0
C17 C16 C21 118.47(13)
C17 C16 C2 123.34(12)
C21 C16 C2 118.18(13)
C18 C17 C16 120.26(14)
C18 C17 H17 119.9
C16 C17 H17 119.9
C19 C18 C17 120.78(15)
C19 C18 H18 119.6
C17 C18 H18 119.6
C18 C19 C20 119.49(15)
C18 C19 H19 120.3
C20 C19 H19 120.3
C19 C20 C21 120.20(15)
C19 C20 H20 119.9
C21 C20 H20 119.9
C20 C21 C16 120.78(15)
C20 C21 H21 119.6
C16 C21 H21 119.6
C23 C22 C27 113.68(12)
C23 C22 B1 123.76(12)
C27 C22 B1 122.12(12)
F23 C23 C22 120.36(12)
F23 C23 C24 115.39(13)
C22 C23 C24 124.23(13)
F24 C24 C25 120.67(13)
F24 C24 C23 120.38(14)
C25 C24 C23 118.95(14)
F25 C25 C26 120.36(15)
F25 C25 C24 120.14(15)
C26 C25 C24 119.50(14)
F26 C26 C25 120.15(13)
F26 C26 C27 120.45(14)
C25 C26 C27 119.38(14)
F27 C27 C26 116.08(13)
F27 C27 C22 119.82(12)
C26 C27 C22 124.10(14)
F30 C30 C31 120.36(18)
F30 C30 C29 120.4(2)
C31 C30 C29 119.19(17)
F29 C29 C30 115.73(15)
F29 C29 C28 119.89(15)
C30 C29 C28 124.37(17)
C2 B1 C22 119.15(12)
C2 B1 C28 102.23(11)
C22 B1 C28 112.38(11)
C2 B1 C1 103.38(11)
C22 B1 C1 103.93(11)
C28 B1 C1 116.03(12)

loop_
_geom_bond_atom_site_label_1
_geom_bond_atom_site_label_2
_geom_bond_distance
S1 C4 1.7800(16)
S1 C3 1.7887(14)
S1 C1 1.8059(14)
F31 C31 1.349(2)
F23 C23 1.3563(16)
F24 C24 1.3443(18)
F26 C26 1.3462(17)
F27 C27 1.3549(17)
F25 C25 1.3467(17)
F32 C32 1.347(2)
F29 C29 1.361(2)
F30 C30 1.345(2)
F33 C33 1.3555(19)
C31 C32 1.373(3)
C31 C30 1.377(3)
C32 C33 1.383(2)
C33 C28 1.387(2)
C28 C29 1.388(2)
C28 B1 1.653(2)
C1 B1 1.666(2)
C1 H1B 0.9900
C1 H1A 0.9900
C4 C5 1.388(2)
C4 C9 1.391(2)
C5 C6 1.388(3)
C5 H5 0.9500
C6 C7 1.370(3)
C6 H6 0.9500
C7 C8 1.388(3)
C7 H7 0.9500
C9 C8 1.385(3)
C9 H9 0.9500
C8 H8 0.9500
C2 C3 1.3462(19)
C2 C16 1.4950(19)
C2 B1 1.634(2)
C2 H2 1.0000
C3 C10 1.4832(18)
C10 C15 1.392(2)
C10 C11 1.393(2)
C11 C12 1.393(2)
C11 H11 0.9500
C12 C13 1.379(3)
C12 H12 0.9500
C13 C14 1.381(3)
C13 H13 0.9500
C14 C15 1.387(2)
C14 H14 0.9500
C15 H15 0.9500
C16 C17 1.394(2)
C16 C21 1.394(2)
C17 C18 1.390(2)
C17 H17 0.9500
C18 C19 1.379(2)
C18 H18 0.9500
C19 C20 1.380(3)
C19 H19 0.9500
C20 C21 1.390(2)
C20 H20 0.9500
C21 H21 0.9500
C22 C23 1.384(2)
C22 C27 1.3924(19)
C22 B1 1.638(2)
C23 C24 1.389(2)
C24 C25 1.379(2)
C25 C26 1.371(2)
C26 C27 1.383(2)
C30 C29 1.385(3)
